data_4509798
loop_
_publ_author_name
'Ugono, Onome'
'Rath, Nigam P.'
'Beatty, Alica M.'

_publ_section_title
;
 Synthesis and Control of Single Layer and Polar 2-D Layered Architectures
 in a Series of Organic Layered Solids
;
_journal_issue 11
_journal_name_full 'Crystal Growth &amp; Design'
_journal_page_first 4595
_journal_paper_doi 10.1021/cg900908n
_journal_volume 9
_journal_year 2009
_chemical_formula_sum 'C17 H17 N3 O4'
_chemical_formula_weight 327.34
_chemical_name_systematic
; 
 ? 
;
_space_group_IT_number 1
_symmetry_cell_setting triclinic
_symmetry_space_group_name_Hall 'P 1'
_symmetry_space_group_name_H-M 'P 1'
_atom_sites_solution_hydrogens geom
_atom_sites_solution_primary direct
_atom_sites_solution_secondary difmap
_audit_creation_method SHELXL-97
_cell_angle_alpha 113.502(5)
_cell_angle_beta 102.074(5)
_cell_angle_gamma 102.532(4)
_cell_formula_units_Z 1
_cell_length_a 6.6338(4)
_cell_length_b 7.6444(5)
_cell_length_c 8.6996(8)
_cell_measurement_reflns_used 4706
_cell_measurement_temperature 100(2)
_cell_measurement_theta_max 35.20
_cell_measurement_theta_min 2.70
_cell_volume 372.77(5)
_computing_cell_refinement 'Bruker SAINT'
_computing_data_collection 'Bruker APEX2'
_computing_data_reduction 'Bruker SAINT'
_computing_molecular_graphics 'Bruker SHELXTL'
_computing_publication_material 'Bruker SHELXTL'
_computing_structure_refinement 'SHELXL-97 (Sheldrick, 1997)'
_computing_structure_solution 'SHELXS-97 (Sheldrick, 1990)'
_diffrn_ambient_temperature 100(2)
_diffrn_measured_fraction_theta_full 0.997
_diffrn_measured_fraction_theta_max 0.970
_diffrn_measurement_device_type 'Bruker APEX-II CCD'
_diffrn_measurement_method '\f and \w scans'
_diffrn_radiation_monochromator graphite
_diffrn_radiation_source 'fine-focus sealed tube'
_diffrn_radiation_type MoK\a
_diffrn_radiation_wavelength 0.71073
_diffrn_reflns_av_R_equivalents 0.0303
_diffrn_reflns_av_sigmaI/netI 0.0502
_diffrn_reflns_limit_h_max 10
_diffrn_reflns_limit_h_min -10
_diffrn_reflns_limit_k_max 12
_diffrn_reflns_limit_k_min -12
_diffrn_reflns_limit_l_max 13
_diffrn_reflns_limit_l_min -13
_diffrn_reflns_number 9780
_diffrn_reflns_theta_full 28.00
_diffrn_reflns_theta_max 35.20
_diffrn_reflns_theta_min 2.70
_exptl_absorpt_coefficient_mu 0.106
_exptl_absorpt_correction_T_max 0.9880
_exptl_absorpt_correction_T_min 0.9804
_exptl_absorpt_correction_type multi-scan
_exptl_absorpt_process_details 'sadabs v2008/1'
_exptl_crystal_colour colorless
_exptl_crystal_density_diffrn 1.458
_exptl_crystal_density_method 'not measured'
_exptl_crystal_description prism
_exptl_crystal_F_000 172
_exptl_crystal_size_max 0.19
_exptl_crystal_size_mid 0.15
_exptl_crystal_size_min 0.11
_refine_diff_density_max 0.641
_refine_diff_density_min -0.332
_refine_diff_density_rms 0.086
_refine_ls_abs_structure_details 'Flack H D (1983), Acta Cryst. A39, 876-881'
_refine_ls_abs_structure_Flack 1.9(12)
_refine_ls_extinction_method none
_refine_ls_goodness_of_fit_ref 1.065
_refine_ls_hydrogen_treatment constr
_refine_ls_matrix_type full
_refine_ls_number_parameters 220
_refine_ls_number_reflns 4706
_refine_ls_number_restraints 3
_refine_ls_restrained_S_all 1.065
_refine_ls_R_factor_all 0.0696
_refine_ls_R_factor_gt 0.0542
_refine_ls_shift/su_max 0.000
_refine_ls_shift/su_mean 0.000
_refine_ls_structure_factor_coef Fsqd
_refine_ls_weighting_details 'calc w=1/[\s^2^(Fo^2^)+(0.0524P)^2^+0.3952P] where P=(Fo^2^+2Fc^2^)/3'
_refine_ls_weighting_scheme calc
_refine_ls_wR_factor_gt 0.1353
_refine_ls_wR_factor_ref 0.1434
_reflns_number_gt 3953
_reflns_number_total 4706
_reflns_threshold_expression >2sigma(I)
_cod_data_source_file cg900908nsup1.cif
_cod_data_source_block compound5
_cod_original_cell_volume 372.76(5)
_cod_database_code 4509798

loop_
_symmetry_equiv_pos_as_xyz
'x, y, z'

loop_
_atom_site_label
_atom_site_type_symbol
_atom_site_fract_x
_atom_site_fract_y
_atom_site_fract_z
_atom_site_U_iso_or_equiv
_atom_site_adp_type
_atom_site_occupancy
_atom_site_symmetry_multiplicity
_atom_site_calc_flag
_atom_site_refinement_flags
O1 O 0.3808(3) 0.3002(3) 0.6315(2) 0.0148(3) Uani 1 1 d .
O2 O 0.6233(3) 0.1682(3) 0.5267(2) 0.0146(3) Uani 1 1 d .
O3 O 1.2800(3) 0.8750(3) 1.3265(2) 0.0157(3) Uani 1 1 d .
H3 H 1.3869 0.9822 1.3708 0.019 Uiso 1 1 calc R
O4 O 1.4321(3) 0.7453(3) 1.1176(2) 0.0168(4) Uani 1 1 d .
N1 N 0.7016(3) 0.5573(3) 0.9561(2) 0.0121(4) Uani 1 1 d .
H1A H 0.5681 0.5551 0.9552 0.015 Uiso 1 1 calc R
N2 N 0.8782(3) 0.6789(3) 1.0960(3) 0.0120(4) Uani 1 1 d .
N3 N 0.9543(3) 0.0906(3) 0.3761(3) 0.0128(4) Uani 1 1 d .
H3A H 0.9366 -0.0397 0.3018 0.019 Uiso 1 1 calc R
H3B H 0.8593 0.0921 0.4380 0.019 Uiso 1 1 calc R
H3C H 1.0939 0.1534 0.4532 0.019 Uiso 1 1 calc R
C1 C 0.7470(3) 0.4362(3) 0.8140(3) 0.0098(4) Uani 1 1 d .
C2 C 0.9719(4) 0.4837(3) 0.8667(3) 0.0117(4) Uani 1 1 d .
H2A H 1.0571 0.4265 0.7985 0.014 Uiso 1 1 calc R
C3 C 1.0459(4) 0.6359(3) 1.0440(3) 0.0105(4) Uani 1 1 d .
C4 C 0.5681(4) 0.2922(3) 0.6446(3) 0.0120(4) Uani 1 1 d .
C5 C 1.2708(4) 0.7553(3) 1.1647(3) 0.0119(4) Uani 1 1 d .
C6 C 1.0391(4) 0.1689(4) 0.1414(3) 0.0134(4) Uani 1 1 d .
C7 C 1.2611(4) 0.2723(4) 0.2082(3) 0.0173(5) Uani 1 1 d .
H7A H 1.3299 0.3559 0.3325 0.021 Uiso 1 1 calc R
C8 C 1.3874(4) 0.2559(4) 0.0947(4) 0.0212(5) Uani 1 1 d .
H8A H 1.5397 0.3300 0.1428 0.025 Uiso 1 1 calc R
C9 C 1.2922(5) 0.1344(4) -0.0832(4) 0.0204(5) Uani 1 1 d .
H9A H 1.3795 0.1233 -0.1582 0.024 Uiso 1 1 calc R
C10 C 1.0653(4) 0.0241(4) -0.1587(3) 0.0168(5) Uani 1 1 d .
C11 C 0.9666(5) -0.0978(4) -0.3437(4) 0.0204(5) Uani 1 1 d .
H11A H 1.0550 -0.1106 -0.4180 0.025 Uiso 1 1 calc R
C12 C 0.7465(5) -0.1976(4) -0.4181(4) 0.0231(6) Uani 1 1 d .
H12A H 0.6813 -0.2758 -0.5434 0.028 Uiso 1 1 calc R
C13 C 0.6167(5) -0.1837(4) -0.3074(4) 0.0210(5) Uani 1 1 d .
H13A H 0.4637 -0.2548 -0.3590 0.025 Uiso 1 1 calc R
C14 C 0.7071(4) -0.0695(4) -0.1262(3) 0.0166(4) Uani 1 1 d .
H14A H 0.6165 -0.0643 -0.0542 0.020 Uiso 1 1 calc R
C15 C 0.9350(4) 0.0411(4) -0.0453(3) 0.0135(4) Uani 1 1 d .
C16 C 0.9102(4) 0.1998(4) 0.2693(3) 0.0124(4) Uani 1 1 d .
H16A H 0.7509 0.1409 0.1981 0.015 Uiso 1 1 calc R
C17 C 0.9602(5) 0.4210(4) 0.3956(3) 0.0183(5) Uani 1 1 d .
H17A H 0.8576 0.4330 0.4625 0.027 Uiso 1 1 calc R
H17B H 0.9452 0.4962 0.3277 0.027 Uiso 1 1 calc R
H17C H 1.1101 0.4768 0.4783 0.027 Uiso 1 1 calc R

loop_
_atom_site_aniso_label
_atom_site_aniso_U_11
_atom_site_aniso_U_22
_atom_site_aniso_U_33
_atom_site_aniso_U_23
_atom_site_aniso_U_13
_atom_site_aniso_U_12
O1 0.0108(7) 0.0183(8) 0.0108(7) 0.0028(6) 0.0027(6) 0.0052(6)
O2 0.0075(7) 0.0162(8) 0.0140(7) 0.0012(6) 0.0040(6) 0.0036(6)
O3 0.0083(7) 0.0173(8) 0.0118(7) -0.0011(6) 0.0024(6) 0.0028(6)
O4 0.0085(7) 0.0195(9) 0.0163(8) 0.0020(7) 0.0060(6) 0.0042(6)
N1 0.0078(8) 0.0136(9) 0.0100(8) 0.0017(7) 0.0028(6) 0.0021(7)
N2 0.0065(7) 0.0134(8) 0.0122(8) 0.0019(7) 0.0041(6) 0.0033(6)
N3 0.0113(8) 0.0146(9) 0.0127(8) 0.0048(7) 0.0060(7) 0.0059(7)
C1 0.0059(8) 0.0108(9) 0.0115(8) 0.0031(7) 0.0039(7) 0.0035(7)
C2 0.0064(9) 0.0125(10) 0.0118(9) 0.0018(8) 0.0030(7) 0.0025(7)
C3 0.0074(9) 0.0140(9) 0.0089(8) 0.0028(7) 0.0040(7) 0.0050(7)
C4 0.0120(9) 0.0113(9) 0.0096(8) 0.0031(7) 0.0024(7) 0.0027(7)
C5 0.0093(9) 0.0126(9) 0.0096(8) 0.0016(7) 0.0015(7) 0.0043(7)
C6 0.0123(10) 0.0161(10) 0.0139(9) 0.0070(8) 0.0055(8) 0.0070(8)
C7 0.0104(10) 0.0239(12) 0.0191(11) 0.0110(9) 0.0060(9) 0.0058(9)
C8 0.0125(11) 0.0294(14) 0.0285(13) 0.0184(12) 0.0080(10) 0.0087(10)
C9 0.0190(12) 0.0322(14) 0.0257(13) 0.0201(11) 0.0162(10) 0.0160(11)
C10 0.0194(11) 0.0178(11) 0.0195(11) 0.0109(9) 0.0090(9) 0.0112(9)
C11 0.0305(14) 0.0230(13) 0.0189(11) 0.0124(10) 0.0149(10) 0.0176(11)
C12 0.0348(15) 0.0202(13) 0.0131(10) 0.0050(9) 0.0064(10) 0.0136(11)
C13 0.0224(13) 0.0184(12) 0.0180(11) 0.0050(9) 0.0046(9) 0.0078(10)
C14 0.0168(11) 0.0160(11) 0.0158(10) 0.0055(9) 0.0068(9) 0.0056(9)
C15 0.0138(10) 0.0157(10) 0.0135(10) 0.0070(8) 0.0067(8) 0.0070(8)
C16 0.0095(9) 0.0170(10) 0.0115(9) 0.0064(8) 0.0038(7) 0.0061(8)
C17 0.0238(12) 0.0149(11) 0.0190(10) 0.0068(9) 0.0110(10) 0.0098(9)

loop_
_atom_type_symbol
_atom_type_description
_atom_type_scat_dispersion_real
_atom_type_scat_dispersion_imag
_atom_type_scat_source
C C 0.0033 0.0016 'International Tables Vol C Tables 4.2.6.8 and 6.1.1.4'
H H 0.0000 0.0000 'International Tables Vol C Tables 4.2.6.8 and 6.1.1.4'
N N 0.0061 0.0033 'International Tables Vol C Tables 4.2.6.8 and 6.1.1.4'
O O 0.0106 0.0060 'International Tables Vol C Tables 4.2.6.8 and 6.1.1.4'

loop_
_geom_angle_atom_site_label_1
_geom_angle_atom_site_label_2
_geom_angle_atom_site_label_3
_geom_angle
C5 O3 H3 109.5
N2 N1 C1 113.13(19)
N2 N1 H1A 123.4
C1 N1 H1A 123.4
N1 N2 C3 105.06(18)
C16 N3 H3A 109.5
C16 N3 H3B 109.5
H3A N3 H3B 109.5
C16 N3 H3C 109.5
H3A N3 H3C 109.5
H3B N3 H3C 109.5
N1 C1 C2 106.35(19)
N1 C1 C4 120.35(18)
C2 C1 C4 133.30(19)
C1 C2 C3 104.33(19)
C1 C2 H2A 127.8
C3 C2 H2A 127.8
N2 C3 C2 111.1(2)
N2 C3 C5 119.54(19)
C2 C3 C5 129.13(19)
O1 C4 O2 126.2(2)
O1 C4 C1 118.16(19)
O2 C4 C1 115.6(2)
O4 C5 O3 124.2(2)
O4 C5 C3 123.04(19)
O3 C5 C3 112.74(19)
C7 C6 C15 119.8(2)
C7 C6 C16 118.6(2)
C15 C6 C16 121.6(2)
C6 C7 C8 121.0(2)
C6 C7 H7A 119.5
C8 C7 H7A 119.5
C9 C8 C7 120.2(2)
C9 C8 H8A 119.9
C7 C8 H8A 119.9
C8 C9 C10 121.1(2)
C8 C9 H9A 119.4
C10 C9 H9A 119.4
C11 C10 C9 120.8(2)
C11 C10 C15 120.0(2)
C9 C10 C15 119.2(2)
C12 C11 C10 121.1(2)
C12 C11 H11A 119.4
C10 C11 H11A 119.4
C11 C12 C13 119.3(2)
C11 C12 H12A 120.3
C13 C12 H12A 120.3
C14 C13 C12 121.3(3)
C14 C13 H13A 119.3
C12 C13 H13A 119.3
C13 C14 C15 120.6(2)
C13 C14 H14A 119.7
C15 C14 H14A 119.7
C14 C15 C10 117.6(2)
C14 C15 C6 123.7(2)
C10 C15 C6 118.6(2)
N3 C16 C17 108.77(19)
N3 C16 C6 110.46(18)
C17 C16 C6 113.1(2)
N3 C16 H16A 108.1
C17 C16 H16A 108.1
C6 C16 H16A 108.1
C16 C17 H17A 109.5
C16 C17 H17B 109.5
H17A C17 H17B 109.5
C16 C17 H17C 109.5
H17A C17 H17C 109.5
H17B C17 H17C 109.5

loop_
_geom_bond_atom_site_label_1
_geom_bond_atom_site_label_2
_geom_bond_distance
O1 C4 1.241(3)
O2 C4 1.272(3)
O3 C5 1.317(3)
O3 H3 0.8400
O4 C5 1.230(3)
N1 N2 1.322(3)
N1 C1 1.357(3)
N1 H1A 0.8800
N2 C3 1.342(3)
N3 C16 1.502(3)
N3 H3A 0.9100
N3 H3B 0.9100
N3 H3C 0.9100
C1 C2 1.383(3)
C1 C4 1.483(3)
C2 C3 1.407(3)
C2 H2A 0.9500
C3 C5 1.467(3)
C6 C7 1.379(3)
C6 C15 1.429(3)
C6 C16 1.517(3)
C7 C8 1.409(4)
C7 H7A 0.9500
C8 C9 1.359(4)
C8 H8A 0.9500
C9 C10 1.415(4)
C9 H9A 0.9500
C10 C11 1.409(4)
C10 C15 1.428(3)
C11 C12 1.364(5)
C11 H11A 0.9500
C12 C13 1.409(4)
C12 H12A 0.9500
C13 C14 1.373(4)
C13 H13A 0.9500
C14 C15 1.422(4)
C14 H14A 0.9500
C16 C17 1.516(3)
C16 H16A 1.0000
C17 H17A 0.9800
C17 H17B 0.9800
C17 H17C 0.9800

loop_
_geom_torsion_atom_site_label_1
_geom_torsion_atom_site_label_2
_geom_torsion_atom_site_label_3
_geom_torsion_atom_site_label_4
_geom_torsion
C1 N1 N2 C3 -0.1(3)
N2 N1 C1 C2 0.0(3)
N2 N1 C1 C4 -179.1(2)
N1 C1 C2 C3 0.1(3)
C4 C1 C2 C3 179.0(2)
N1 N2 C3 C2 0.2(3)
N1 N2 C3 C5 175.6(2)
C1 C2 C3 N2 -0.2(3)
C1 C2 C3 C5 -175.0(2)
N1 C1 C4 O1 7.0(3)
C2 C1 C4 O1 -171.7(3)
N1 C1 C4 O2 -171.6(2)
C2 C1 C4 O2 9.6(4)
N2 C3 C5 O4 -168.9(2)
C2 C3 C5 O4 5.6(4)
N2 C3 C5 O3 10.3(3)
C2 C3 C5 O3 -175.2(2)
C15 C6 C7 C8 0.7(4)
C16 C6 C7 C8 -177.4(2)
C6 C7 C8 C9 -1.1(4)
C7 C8 C9 C10 0.7(4)
C8 C9 C10 C11 178.4(3)
C8 C9 C10 C15 -0.1(4)
C9 C10 C11 C12 -177.1(3)
C15 C10 C11 C12 1.3(4)
C10 C11 C12 C13 -2.0(4)
C11 C12 C13 C14 0.9(4)
C12 C13 C14 C15 1.0(4)
C13 C14 C15 C10 -1.7(4)
C13 C14 C15 C6 177.6(2)
C11 C10 C15 C14 0.5(3)
C9 C10 C15 C14 179.0(3)
C11 C10 C15 C6 -178.8(2)
C9 C10 C15 C6 -0.3(3)
C7 C6 C15 C14 -179.3(2)
C16 C6 C15 C14 -1.3(4)
C7 C6 C15 C10 -0.1(3)
C16 C6 C15 C10 178.0(2)
C7 C6 C16 N3 -74.6(3)
C15 C6 C16 N3 107.3(2)
C7 C6 C16 C17 47.5(3)
C15 C6 C16 C17 -130.5(2)
